data_7035228
loop_
_publ_author_name
'Burt, Jennifer'
'Grantham, William'
'Levason, William'
'Reid, Gillian'

_publ_section_title
;
 Lead(ii) nitrate and hexafluorosilicate complexes with neutral
 diphosphine coordination.
;
_journal_issue 25
_journal_name_full 'Dalton transactions (Cambridge, England : 2003)'
_journal_page_first 11533
_journal_page_last 11541
_journal_paper_doi 10.1039/c5dt01448d
_journal_volume 44
_journal_year 2015
_chemical_formula_moiety 'C10 H18 F6 O P2 Pb Si, H2 O'
_chemical_formula_sum 'C10 H20 F6 O2 P2 Pb Si'
_chemical_formula_weight 583.48
_chemical_name_systematic
;
 ?
;
_space_group_crystal_system triclinic
_space_group_IT_number 2
_space_group_name_Hall '-P 1'
_space_group_name_H-M_alt 'P -1'
_symmetry_space_group_name_Hall '-P 1'
_symmetry_space_group_name_H-M 'P -1'
_atom_sites_solution_hydrogens geom
_atom_sites_solution_primary direct
_atom_sites_solution_secondary difmap
_audit_creation_method SHELXL-97
_audit_update_record
;
2015-04-16 deposited with the CCDC.
2015-05-21 downloaded from the CCDC.
;
_cell_angle_alpha 93.580(6)
_cell_angle_beta 93.952(3)
_cell_angle_gamma 100.854(6)
_cell_formula_units_Z 2
_cell_length_a 6.6164(17)
_cell_length_b 10.637(3)
_cell_length_c 12.354(3)
_cell_measurement_reflns_used 2296
_cell_measurement_temperature 100(2)
_cell_measurement_theta_max 27.5
_cell_measurement_theta_min 2.7
_cell_volume 849.3(4)
_computing_cell_refinement
;
CrystalClear-SM Expert 2.1 b29 (Rigaku, 2012)
;
_computing_data_collection
;
CrystalClear-SM Expert 2.1 b29 (Rigaku, 2012)
;
_computing_data_reduction
;
CrystalClear-SM Expert 2.1 b29 (Rigaku, 2012)
;
_computing_structure_refinement 'SHELXL-97 (Sheldrick, 2008)'
_computing_structure_solution 'Superflip (Palatinus et al., 2007)'
_diffrn_ambient_temperature 100(2)
_diffrn_detector CCD
_diffrn_detector_area_resol_mean 28.5714
_diffrn_measured_fraction_theta_full 0.990
_diffrn_measured_fraction_theta_max 0.990
_diffrn_measurement_device
;
AFC12 (Right): Kappa 3 circle
;
_diffrn_measurement_device_type
;
Rigaku Saturn724+ (2x2 bin mode)
;
_diffrn_measurement_method 'profile data from \w-scans'
_diffrn_measurement_specimen_support Fiber
_diffrn_radiation_monochromator Confocal
_diffrn_radiation_type MoK\a
_diffrn_radiation_wavelength 0.71073
_diffrn_reflns_av_R_equivalents 0.0354
_diffrn_reflns_av_sigmaI/netI 0.0475
_diffrn_reflns_limit_h_max 8
_diffrn_reflns_limit_h_min -8
_diffrn_reflns_limit_k_max 13
_diffrn_reflns_limit_k_min -12
_diffrn_reflns_limit_l_max 11
_diffrn_reflns_limit_l_min -15
_diffrn_reflns_number 7661
_diffrn_reflns_theta_full 27.45
_diffrn_reflns_theta_max 27.45
_diffrn_reflns_theta_min 3.15
_diffrn_source 'Sealed Tube'
_diffrn_source_current 55.0
_diffrn_source_power 2.5
_diffrn_source_voltage 45.0
_exptl_absorpt_coefficient_mu 10.250
_exptl_absorpt_correction_T_max 0.7485
_exptl_absorpt_correction_T_min 0.5339
_exptl_absorpt_correction_type multi-scan
_exptl_absorpt_process_details 'CrystalClear-SM Expert 2.1 b29 (Rigaku, 2012)'
_exptl_crystal_colour colourless
_exptl_crystal_density_diffrn 2.281
_exptl_crystal_density_method 'not measured'
_exptl_crystal_description chunk
_exptl_crystal_F_000 552
_exptl_crystal_size_max 0.07
_exptl_crystal_size_mid 0.06
_exptl_crystal_size_min 0.03
_refine_diff_density_max 2.286
_refine_diff_density_min -1.426
_refine_diff_density_rms 0.187
_refine_ls_extinction_method none
_refine_ls_goodness_of_fit_ref 0.996
_refine_ls_hydrogen_treatment mixed
_refine_ls_matrix_type full
_refine_ls_number_parameters 219
_refine_ls_number_reflns 3848
_refine_ls_number_restraints 2
_refine_ls_restrained_S_all 0.995
_refine_ls_R_factor_all 0.0276
_refine_ls_R_factor_gt 0.0261
_refine_ls_shift/su_max 0.002
_refine_ls_shift/su_mean 0.000
_refine_ls_structure_factor_coef Fsqd
_refine_ls_weighting_details 'calc w=1/[\s^2^(Fo^2^)+(0.0323P)^2^+0.0000P] where P=(Fo^2^+2Fc^2^)/3'
_refine_ls_weighting_scheme calc
_refine_ls_wR_factor_gt 0.0643
_refine_ls_wR_factor_ref 0.0646
_reflns_number_gt 3557
_reflns_number_total 3848
_reflns_threshold_expression >2\s(I)
_cod_data_source_file c5dt01448d1.cif
_cod_data_source_block 2014JEBR35a
_cod_depositor_comments 'Adding full bibliography for 7035226--7035231.cif.'
_cod_original_cell_volume 849.4(4)
_cod_database_code 7035228

loop_
_symmetry_equiv_pos_as_xyz
'x, y, z'
'-x, -y, -z'

loop_
_atom_site_label
_atom_site_type_symbol
_atom_site_fract_x
_atom_site_fract_y
_atom_site_fract_z
_atom_site_U_iso_or_equiv
_atom_site_adp_type
_atom_site_occupancy
_atom_site_symmetry_multiplicity
_atom_site_calc_flag
_atom_site_refinement_flags
Pb1 Pb 0.76277(2) 0.927632(15) 0.388215(13) 0.01542(6) Uani 1 1 d .
P1 P 0.58523(17) 0.66630(11) 0.33184(10) 0.0166(2) Uani 1 1 d .
P2 P 0.77851(17) 0.86793(11) 0.16557(9) 0.0160(2) Uani 1 1 d .
Si1 Si 1.38715(19) 1.12535(12) 0.31642(10) 0.0167(3) Uani 1 1 d .
C10 C 0.7628(8) 0.9990(5) 0.0814(4) 0.0246(10) Uani 1 1 d .
H10A H 0.7638 0.9692 0.0048 0.037 Uiso 1 1 calc R
H10B H 0.8815 1.0689 0.1015 0.037 Uiso 1 1 calc R
H10C H 0.6348 1.0301 0.0922 0.037 Uiso 1 1 calc R
C8 C 0.5644(7) 0.7380(5) 0.1168(4) 0.0182(9) Uani 1 1 d .
C3 C 0.4853(7) 0.6479(4) 0.1897(4) 0.0179(9) Uani 1 1 d .
C7 C 0.4849(7) 0.7233(5) 0.0083(4) 0.0235(10) Uani 1 1 d .
H7 H 0.5366 0.7846 -0.0407 0.028 Uiso 1 1 calc R
C4 C 0.3324(7) 0.5423(5) 0.1502(4) 0.0230(10) Uani 1 1 d .
H4 H 0.2799 0.4799 0.1981 0.028 Uiso 1 1 calc R
C5 C 0.2569(7) 0.5281(5) 0.0419(5) 0.0274(12) Uani 1 1 d .
H5 H 0.1543 0.4555 0.0158 0.033 Uiso 1 1 calc R
C6 C 0.3297(7) 0.6184(5) -0.0284(4) 0.0289(12) Uani 1 1 d .
H6 H 0.2740 0.6093 -0.1021 0.035 Uiso 1 1 calc R
C1 C 0.7603(7) 0.5535(4) 0.3384(4) 0.0207(10) Uani 1 1 d .
H1A H 0.6846 0.4671 0.3134 0.031 Uiso 1 1 calc R
H1B H 0.8180 0.5537 0.4137 0.031 Uiso 1 1 calc R
H1C H 0.8725 0.5789 0.2917 0.031 Uiso 1 1 calc R
C9 C 1.0060(7) 0.8086(5) 0.1272(4) 0.0207(10) Uani 1 1 d .
H9A H 0.9966 0.7903 0.0481 0.031 Uiso 1 1 calc R
H9B H 1.0142 0.7297 0.1629 0.031 Uiso 1 1 calc R
H9C H 1.1299 0.8736 0.1499 0.031 Uiso 1 1 calc R
C2 C 0.3726(7) 0.5944(4) 0.4064(4) 0.0210(10) Uani 1 1 d .
H2A H 0.2535 0.6346 0.3901 0.031 Uiso 1 1 calc R
H2B H 0.4138 0.6074 0.4847 0.031 Uiso 1 1 calc R
H2C H 0.3352 0.5022 0.3850 0.031 Uiso 1 1 calc R
F4 F 1.4963(4) 1.1368(3) 0.4461(2) 0.0225(6) Uani 1 1 d .
F3 F 1.1519(4) 1.0792(3) 0.3639(2) 0.0232(6) Uani 1 1 d .
F5 F 1.4101(4) 0.9642(3) 0.3094(2) 0.0219(6) Uani 1 1 d .
F6 F 1.3612(5) 1.2781(3) 0.3300(3) 0.0289(7) Uani 1 1 d .
F2 F 1.2818(5) 1.1054(3) 0.1897(2) 0.0287(7) Uani 1 1 d .
F1 F 1.6259(4) 1.1638(3) 0.2741(2) 0.0278(7) Uani 1 1 d .
O1 O 1.0615(5) 0.8151(4) 0.4000(3) 0.0239(8) Uani 1 1 d .
O2 O 1.0439(6) 0.7017(4) 0.5897(3) 0.0264(8) Uani 1 1 d D
H17 H 1.179(9) 0.854(6) 0.383(5) 0.023(15) Uiso 1 1 d .
H18 H 1.083(9) 0.782(6) 0.460(5) 0.031(17) Uiso 1 1 d .
H19 H 1.138(8) 0.743(6) 0.635(4) 0.04(2) Uiso 1 1 d D
H20 H 0.940(8) 0.713(8) 0.621(6) 0.07(3) Uiso 1 1 d D

loop_
_atom_site_aniso_label
_atom_site_aniso_U_11
_atom_site_aniso_U_22
_atom_site_aniso_U_33
_atom_site_aniso_U_23
_atom_site_aniso_U_13
_atom_site_aniso_U_12
Pb1 0.01442(9) 0.01489(10) 0.01681(10) 0.00096(6) 0.00117(6) 0.00261(6)
P1 0.0158(5) 0.0145(6) 0.0193(6) 0.0021(4) 0.0019(4) 0.0021(4)
P2 0.0166(5) 0.0163(6) 0.0152(6) 0.0015(4) 0.0021(4) 0.0032(4)
Si1 0.0165(6) 0.0151(6) 0.0181(6) 0.0003(5) 0.0021(5) 0.0018(5)
C10 0.030(3) 0.023(3) 0.021(3) 0.003(2) 0.005(2) 0.005(2)
C8 0.014(2) 0.021(2) 0.019(2) -0.0036(18) 0.0002(17) 0.0057(17)
C3 0.015(2) 0.016(2) 0.023(2) -0.0003(18) -0.0001(18) 0.0040(17)
C7 0.027(2) 0.025(3) 0.022(3) 0.002(2) 0.002(2) 0.013(2)
C4 0.016(2) 0.020(2) 0.032(3) -0.003(2) 0.002(2) 0.0039(18)
C5 0.017(2) 0.022(3) 0.041(3) -0.014(2) -0.005(2) 0.0069(19)
C6 0.022(3) 0.039(3) 0.026(3) -0.011(2) -0.007(2) 0.014(2)
C1 0.018(2) 0.015(2) 0.028(3) -0.0003(19) 0.0033(19) 0.0018(17)
C9 0.022(2) 0.019(2) 0.022(2) 0.0046(19) 0.0050(19) 0.0058(18)
C2 0.021(2) 0.014(2) 0.027(3) 0.0043(19) 0.008(2) 0.0005(18)
F4 0.0233(14) 0.0239(15) 0.0189(14) -0.0009(11) 0.0012(11) 0.0019(11)
F3 0.0167(13) 0.0180(14) 0.0357(17) 0.0038(12) 0.0057(12) 0.0037(11)
F5 0.0199(13) 0.0160(14) 0.0297(16) -0.0033(11) -0.0011(12) 0.0059(11)
F6 0.0341(16) 0.0157(14) 0.0360(18) 0.0022(12) 0.0026(14) 0.0026(12)
F2 0.0335(16) 0.0275(16) 0.0227(16) 0.0026(12) -0.0036(13) 0.0016(13)
F1 0.0228(14) 0.0322(17) 0.0257(16) -0.0034(13) 0.0079(12) -0.0023(12)
O1 0.0156(17) 0.0208(19) 0.035(2) 0.0069(16) 0.0002(15) 0.0024(14)
O2 0.0221(19) 0.024(2) 0.033(2) -0.0002(16) 0.0020(16) 0.0056(15)

loop_
_atom_type_symbol
_atom_type_description
_atom_type_scat_dispersion_real
_atom_type_scat_dispersion_imag
_atom_type_scat_source
C C 0.0033 0.0016 'International Tables Vol C Tables 4.2.6.8 and 6.1.1.4'
H H 0.0000 0.0000 'International Tables Vol C Tables 4.2.6.8 and 6.1.1.4'
F F 0.0171 0.0103 'International Tables Vol C Tables 4.2.6.8 and 6.1.1.4'
Si Si 0.0817 0.0704 'International Tables Vol C Tables 4.2.6.8 and 6.1.1.4'
P P 0.1023 0.0942 'International Tables Vol C Tables 4.2.6.8 and 6.1.1.4'
Pb Pb -3.3944 10.1111 'International Tables Vol C Tables 4.2.6.8 and 6.1.1.4'
O O 0.0106 0.0060 'International Tables Vol C Tables 4.2.6.8 and 6.1.1.4'

loop_
_geom_angle_atom_site_label_1
_geom_angle_atom_site_label_2
_geom_angle_atom_site_label_3
_geom_angle
_geom_angle_site_symmetry_1
_geom_angle_site_symmetry_3
O1 Pb1 F5 154.76(11) . 1_455
O1 Pb1 P2 81.77(10) . .
F5 Pb1 P2 78.03(7) 1_455 .
O1 Pb1 P1 75.63(9) . .
F5 Pb1 P1 83.23(7) 1_455 .
P2 Pb1 P1 69.67(4) . .
C2 P1 C3 105.6(2) . .
C2 P1 C1 103.7(2) . .
C3 P1 C1 103.4(2) . .
C2 P1 Pb1 117.51(16) . .
C3 P1 Pb1 108.89(15) . .
C1 P1 Pb1 116.33(16) . .
C10 P2 C9 104.9(2) . .
C10 P2 C8 106.8(2) . .
C9 P2 C8 104.0(2) . .
C10 P2 Pb1 114.71(17) . .
C9 P2 Pb1 115.81(16) . .
C8 P2 Pb1 109.71(15) . .
F2 Si1 F6 92.72(16) . .
F2 Si1 F1 91.50(16) . .
F6 Si1 F1 92.86(16) . .
F2 Si1 F3 90.74(16) . .
F6 Si1 F3 90.01(15) . .
F1 Si1 F3 176.27(16) . .
F2 Si1 F4 176.73(16) . .
F6 Si1 F4 90.55(15) . .
F1 Si1 F4 88.51(15) . .
F3 Si1 F4 89.09(15) . .
F2 Si1 F5 89.65(15) . .
F6 Si1 F5 176.84(16) . .
F1 Si1 F5 89.16(15) . .
F3 Si1 F5 87.87(14) . .
F4 Si1 F5 87.08(14) . .
P2 C10 H10A 109.5 . .
P2 C10 H10B 109.5 . .
H10A C10 H10B 109.5 . .
P2 C10 H10C 109.5 . .
H10A C10 H10C 109.5 . .
H10B C10 H10C 109.5 . .
C7 C8 C3 119.9(4) . .
C7 C8 P2 121.2(4) . .
C3 C8 P2 118.9(4) . .
C4 C3 C8 118.9(5) . .
C4 C3 P1 120.5(4) . .
C8 C3 P1 120.5(3) . .
C8 C7 C6 120.0(5) . .
C8 C7 H7 120.0 . .
C6 C7 H7 120.0 . .
C5 C4 C3 120.5(5) . .
C5 C4 H4 119.7 . .
C3 C4 H4 119.7 . .
C6 C5 C4 120.5(5) . .
C6 C5 H5 119.8 . .
C4 C5 H5 119.8 . .
C5 C6 C7 120.1(5) . .
C5 C6 H6 119.9 . .
C7 C6 H6 119.9 . .
P1 C1 H1A 109.5 . .
P1 C1 H1B 109.5 . .
H1A C1 H1B 109.5 . .
P1 C1 H1C 109.5 . .
H1A C1 H1C 109.5 . .
H1B C1 H1C 109.5 . .
P2 C9 H9A 109.5 . .
P2 C9 H9B 109.5 . .
H9A C9 H9B 109.5 . .
P2 C9 H9C 109.5 . .
H9A C9 H9C 109.5 . .
H9B C9 H9C 109.5 . .
P1 C2 H2A 109.5 . .
P1 C2 H2B 109.5 . .
H2A C2 H2B 109.5 . .
P1 C2 H2C 109.5 . .
H2A C2 H2C 109.5 . .
H2B C2 H2C 109.5 . .
Si1 F5 Pb1 113.72(13) . 1_655
Pb1 O1 H17 119(4) . .
Pb1 O1 H18 116(4) . .
H17 O1 H18 107(5) . .
H19 O2 H20 100(7) . .

loop_
_geom_bond_atom_site_label_1
_geom_bond_atom_site_label_2
_geom_bond_distance
_geom_bond_site_symmetry_2
Pb1 O1 2.496(3) .
Pb1 F5 2.573(3) 1_455
Pb1 P2 2.7976(13) .
Pb1 P1 2.8299(14) .
P1 C2 1.810(5) .
P1 C3 1.819(5) .
P1 C1 1.820(5) .
P2 C10 1.805(5) .
P2 C9 1.819(5) .
P2 C8 1.822(5) .
Si1 F2 1.654(3) .
Si1 F6 1.665(3) .
Si1 F1 1.683(3) .
Si1 F3 1.697(3) .
Si1 F4 1.699(3) .
Si1 F5 1.746(3) .
C10 H10A 0.9800 .
C10 H10B 0.9800 .
C10 H10C 0.9800 .
C8 C7 1.394(7) .
C8 C3 1.409(7) .
C3 C4 1.400(6) .
C7 C6 1.395(7) .
C7 H7 0.9500 .
C4 C5 1.385(7) .
C4 H4 0.9500 .
C5 C6 1.377(8) .
C5 H5 0.9500 .
C6 H6 0.9500 .
C1 H1A 0.9800 .
C1 H1B 0.9800 .
C1 H1C 0.9800 .
C9 H9A 0.9800 .
C9 H9B 0.9800 .
C9 H9C 0.9800 .
C2 H2A 0.9800 .
C2 H2B 0.9800 .
C2 H2C 0.9800 .
F5 Pb1 2.573(3) 1_655
O1 H17 0.86(6) .
O1 H18 0.85(7) .
O2 H19 0.84(2) .
O2 H20 0.83(2) .

loop_
_geom_torsion_atom_site_label_1
_geom_torsion_atom_site_label_2
_geom_torsion_atom_site_label_3
_geom_torsion_atom_site_label_4
_geom_torsion
_geom_torsion_site_symmetry_1
_geom_torsion_site_symmetry_4
O1 Pb1 P1 C2 126.7(2) . .
F5 Pb1 P1 C2 -67.2(2) 1_455 .
P2 Pb1 P1 C2 -146.95(19) . .
O1 Pb1 P1 C3 -113.39(18) . .
F5 Pb1 P1 C3 52.72(16) 1_455 .
P2 Pb1 P1 C3 -26.98(15) . .
O1 Pb1 P1 C1 2.9(2) . .
F5 Pb1 P1 C1 169.0(2) 1_455 .
P2 Pb1 P1 C1 89.29(19) . .
O1 Pb1 P2 C10 -133.4(2) . .
F5 Pb1 P2 C10 61.8(2) 1_455 .
P1 Pb1 P2 C10 148.9(2) . .
O1 Pb1 P2 C9 -10.9(2) . .
F5 Pb1 P2 C9 -175.67(19) 1_455 .
P1 Pb1 P2 C9 -88.53(18) . .
O1 Pb1 P2 C8 106.37(18) . .
F5 Pb1 P2 C8 -58.42(17) 1_455 .
P1 Pb1 P2 C8 28.72(15) . .
C10 P2 C8 C7 29.0(4) . .
C9 P2 C8 C7 -81.6(4) . .
Pb1 P2 C8 C7 153.9(3) . .
C10 P2 C8 C3 -154.0(4) . .
C9 P2 C8 C3 95.4(4) . .
Pb1 P2 C8 C3 -29.1(4) . .
C7 C8 C3 C4 2.2(6) . .
P2 C8 C3 C4 -174.9(3) . .
C7 C8 C3 P1 -179.4(3) . .
P2 C8 C3 P1 3.5(5) . .
C2 P1 C3 C4 -31.3(4) . .
C1 P1 C3 C4 77.4(4) . .
Pb1 P1 C3 C4 -158.3(3) . .
C2 P1 C3 C8 150.4(4) . .
C1 P1 C3 C8 -101.0(4) . .
Pb1 P1 C3 C8 23.3(4) . .
C3 C8 C7 C6 -1.0(7) . .
P2 C8 C7 C6 176.0(3) . .
C8 C3 C4 C5 -1.3(7) . .
P1 C3 C4 C5 -179.7(3) . .
C3 C4 C5 C6 -0.7(7) . .
C4 C5 C6 C7 2.0(7) . .
C8 C7 C6 C5 -1.1(7) . .
F2 Si1 F5 Pb1 135.17(16) . 1_655
F6 Si1 F5 Pb1 -86(3) . 1_655
F1 Si1 F5 Pb1 43.66(16) . 1_655
F3 Si1 F5 Pb1 -134.08(16) . 1_655
F4 Si1 F5 Pb1 -44.88(15) . 1_655
